data_4133789
loop_
_publ_author_name
'Lv, Ze-Jie'
'Huang, Zhe'
'Shen, Jinghang'
'Zhang, Wen-Xiong'
'Xi, Zhenfeng'

_publ_section_title
;
 Well-Defined Scandacyclopropenes: Synthesis, Structure, and Reactivity.
;
_journal_issue 51
_journal_name_full 'Journal of the American Chemical Society'
_journal_page_first 20547
_journal_page_last 20555
_journal_paper_doi 10.1021/jacs.9b11631
_journal_volume 141
_journal_year 2019
_chemical_formula_moiety 'C21 H38 N8 Sc, C18 H36 K N2 O6'
_chemical_formula_sum 'C39 H74 K N10 O6 Sc'
_chemical_formula_weight 863.14
_space_group_crystal_system monoclinic
_space_group_IT_number 14
_space_group_name_Hall '-P 2ybc'
_space_group_name_H-M_alt 'P 1 21/c 1'
_atom_sites_solution_hydrogens mixed
_atom_sites_solution_primary dual
_audit_creation_date 2019-10-27
_audit_creation_method
;
Olex2 1.2
(compiled 2018.05.29 svn.r3508 for OlexSys, GUI svn.r5506)
;
_cell_angle_alpha 90
_cell_angle_beta 101.470(2)
_cell_angle_gamma 90
_cell_formula_units_Z 4
_cell_length_a 10.4972(3)
_cell_length_b 31.6651(7)
_cell_length_c 14.7793(3)
_cell_measurement_reflns_used 34551
_cell_measurement_temperature 180.00(10)
_cell_measurement_theta_max 29.8420
_cell_measurement_theta_min 3.5140
_cell_volume 4814.5(2)
_computing_cell_refinement 'CrysAlisPro 1.171.39.33c (Rigaku OD, 2017)'
_computing_data_collection 'CrysAlisPro 1.171.39.33c (Rigaku OD, 2017)'
_computing_data_reduction 'CrysAlisPro 1.171.39.33c (Rigaku OD, 2017)'
_computing_molecular_graphics 'Olex2 (Dolomanov et al., 2009)'
_computing_publication_material 'Olex2 (Dolomanov et al., 2009)'
_computing_structure_refinement 'ShelXL (Sheldrick, 2015)'
_computing_structure_solution 'ShelXT (Sheldrick, 2015)'
_diffrn_ambient_environment N~2~
_diffrn_ambient_temperature 180.00(10)
_diffrn_detector 'CCD plate'
_diffrn_measured_fraction_theta_full 0.994
_diffrn_measured_fraction_theta_max 0.995
_diffrn_measurement_details
;
List of Runs (angles in degrees, time in seconds):

  # Type    Start    End  Width  t~exp~   \w     \q     \k     \f   Frames
--------------------------------------------------------------------------
  1  \w    -42.00  29.00   0.50    2.46    --  -10.90 -77.00 -60.00  142
  2  \w    -18.00  29.00   0.50    2.46    --  -10.90 -82.00  90.00   94
  3  \w    -34.00  48.00   0.50    2.46    --  -10.90  57.00 -60.00  164
  4  \w    -28.00   1.00   0.50    2.46    --  -10.90 -82.00  30.00   58
  5  \w    -46.00 -21.00   0.50    2.46    --  -10.90 -77.00 -90.00   50
  6  \w      8.00  37.00   0.50    2.46    --   11.00 -82.00-120.00   58
  7  \w    -28.00  -3.00   0.50    2.46    --   11.00 -82.00-120.00   50
  8  \w     -8.00  55.00   0.50    2.46    --   11.00  57.00  60.00  126
  9  \w     70.00  95.00   0.50    2.46    --   11.00  57.00  60.00   50
 10  \w    -35.00  45.00   0.50    2.46    --   11.00 -77.00  90.00  160
 11  \w    -33.00  93.00   0.50    2.46    --   11.00  37.00-120.00  252
;
_diffrn_measurement_device 'four-circle diffractometer'
_diffrn_measurement_device_type 'XtaLAB AFC12 (RINC): Kappa single'
_diffrn_measurement_method '\w scans'
_diffrn_orient_matrix_type 'CrysAlisPro convention (1999,Acta A55,543-557)'
_diffrn_orient_matrix_UB_11 0.0499780000
_diffrn_orient_matrix_UB_12 -0.0151618000
_diffrn_orient_matrix_UB_13 0.0010447000
_diffrn_orient_matrix_UB_21 0.0426512000
_diffrn_orient_matrix_UB_22 0.0125628000
_diffrn_orient_matrix_UB_23 0.0324022000
_diffrn_orient_matrix_UB_31 -0.0208078000
_diffrn_orient_matrix_UB_32 -0.0106700000
_diffrn_orient_matrix_UB_33 0.0367370000
_diffrn_radiation_monochromator mirror
_diffrn_radiation_probe x-ray
_diffrn_radiation_type MoK\a
_diffrn_radiation_wavelength 0.71073
_diffrn_reflns_av_R_equivalents 0.0260
_diffrn_reflns_av_unetI/netI 0.0163
_diffrn_reflns_Laue_measured_fraction_full 0.994
_diffrn_reflns_Laue_measured_fraction_max 0.995
_diffrn_reflns_limit_h_max 12
_diffrn_reflns_limit_h_min -12
_diffrn_reflns_limit_k_max 39
_diffrn_reflns_limit_k_min -39
_diffrn_reflns_limit_l_max 18
_diffrn_reflns_limit_l_min -18
_diffrn_reflns_number 67976
_diffrn_reflns_point_group_measured_fraction_full 0.994
_diffrn_reflns_point_group_measured_fraction_max 0.995
_diffrn_reflns_theta_full 25.242
_diffrn_reflns_theta_max 26.022
_diffrn_reflns_theta_min 3.358
_diffrn_source 'Rotating-anode X-ray tube'
_diffrn_source_type 'Rigaku (Mo) X-ray Source'
_exptl_absorpt_coefficient_mu 0.290
_exptl_absorpt_correction_T_max 1.00000
_exptl_absorpt_correction_T_min 0.67117
_exptl_absorpt_correction_type multi-scan
_exptl_absorpt_process_details
;
CrysAlisPro 1.171.39.33c (Rigaku Oxford Diffraction, 2017)
Empirical absorption correction using spherical harmonics,
 implemented in SCALE3 ABSPACK scaling algorithm.
;
_exptl_crystal_colour 'light colourless'
_exptl_crystal_colour_modifier light
_exptl_crystal_colour_primary colourless
_exptl_crystal_density_diffrn 1.191
_exptl_crystal_description block
_exptl_crystal_F_000 1864
_exptl_crystal_size_max 0.16
_exptl_crystal_size_mid 0.11
_exptl_crystal_size_min 0.06
_refine_diff_density_max 0.233
_refine_diff_density_min -0.253
_refine_diff_density_rms 0.032
_refine_ls_extinction_method none
_refine_ls_goodness_of_fit_ref 1.022
_refine_ls_hydrogen_treatment mixed
_refine_ls_matrix_type full
_refine_ls_number_parameters 532
_refine_ls_number_reflns 9424
_refine_ls_number_restraints 0
_refine_ls_restrained_S_all 1.022
_refine_ls_R_factor_all 0.0365
_refine_ls_R_factor_gt 0.0312
_refine_ls_shift/su_max 0.002
_refine_ls_shift/su_mean 0.000
_refine_ls_structure_factor_coef Fsqd
_refine_ls_weighting_details 'w=1/[\s^2^(Fo^2^)+(0.0388P)^2^+1.4804P] where P=(Fo^2^+2Fc^2^)/3'
_refine_ls_weighting_scheme calc
_refine_ls_wR_factor_gt 0.0781
_refine_ls_wR_factor_ref 0.0807
_reflns_Friedel_coverage 0.000
_reflns_number_gt 8380
_reflns_number_total 9424
_reflns_threshold_expression 'I > 2\s(I)'
_cod_data_source_file ja9b11631_si_002.cif
_cod_data_source_block 7
_cod_depositor_comments 'Adding full bibliography for 4133782--4133791.cif.'
_cod_database_code 4133789
_shelx_shelxl_version_number 2017/1
_chemical_oxdiff_formula 'Sc C H N O K'
_shelx_space_group_comment
;
The symmetry employed for this shelxl refinement is uniquely defined
by the following loop, which should always be used as a source of
symmetry information in preference to the above space-group names.
They are only intended as comments.
;
_shelx_estimated_absorpt_t_max 0.983
_shelx_estimated_absorpt_t_min 0.955
_reflns_odcompleteness_completeness 99.72
_reflns_odcompleteness_iscentric 1
_reflns_odcompleteness_theta 27.42
_olex2_refinement_description
;
1. Fixed Uiso
 At 1.2 times of:
  All C(H) groups, All C(H,H) groups
 At 1.5 times of:
  All C(H,H,H) groups
2.a Ternary CH refined with riding coordinates:
 C6(H6), C9(H9)
2.b Secondary CH2 refined with riding coordinates:
 C2(H2A,H2B), C3(H3A,H3B), C4(H4A,H4B), C22(H22A,H22B), C23(H23A,H23B),
 C24(H24A,H24B), C25(H25A,H25B), C26(H26A,H26B), C27(H27A,H27B), C28(H28A,H28B),
  C29(H29A,H29B), C30(H30A,H30B), C31(H31A,H31B), C32(H32A,H32B), C33(H33A,
 H33B), C34(H34A,H34B), C35(H35A,H35B), C37(H37A,H37B), C38(H38A,H38B),
 C39(H39A,H39B)
2.c Idealised Me refined as rotating group:
 C5(H5A,H5B,H5C), C7(H7A,H7B,H7C), C8(H8A,H8B,H8C), C10(H10A,H10B,H10C),
 C11(H11A,H11B,H11C), C17(H17A,H17B,H17C), C18(H18A,H18B,H18C), C19(H19A,H19B,
 H19C), C20(H20A,H20B,H20C), C21(H21A,H21B,H21C)
;
_olex2_submission_special_instructions 'No special instructions were received'
_oxdiff_exptl_absorpt_empirical_details
;
Empirical correction (ABSPACK) includes:
- Absorption correction using spherical harmonics
- Frame scaling
;
_oxdiff_exptl_absorpt_empirical_full_max 1.673
_oxdiff_exptl_absorpt_empirical_full_min 0.681

loop_
_space_group_symop_operation_xyz
'x, y, z'
'-x, y+1/2, -z+1/2'
'-x, -y, -z'
'x, -y-1/2, z-1/2'

loop_
_atom_site_label
_atom_site_type_symbol
_atom_site_fract_x
_atom_site_fract_y
_atom_site_fract_z
_atom_site_U_iso_or_equiv
_atom_site_adp_type
_atom_site_occupancy
_atom_site_site_symmetry_order
_atom_site_calc_flag
_atom_site_refinement_flags_posn
Sc1 Sc 0.47296(2) 0.63682(2) 0.82796(2) 0.02240(6) Uani 1 1 d .
N1 N 0.49952(12) 0.60383(4) 0.70467(8) 0.0360(3) Uani 1 1 d .
N2 N 0.53016(10) 0.57114(3) 0.67839(7) 0.0285(2) Uani 1 1 d .
N3 N 0.55942(14) 0.53924(4) 0.64996(10) 0.0484(3) Uani 1 1 d .
N4 N 0.30606(12) 0.59739(4) 0.82508(9) 0.0391(3) Uani 1 1 d .
N5 N 0.21885(12) 0.58571(4) 0.85724(9) 0.0393(3) Uani 1 1 d .
N6 N 0.13196(16) 0.57382(6) 0.88799(14) 0.0723(5) Uani 1 1 d .
N7 N 0.35447(10) 0.69373(3) 0.84883(7) 0.0281(2) Uani 1 1 d .
N8 N 0.48731(11) 0.69565(3) 0.74846(7) 0.0286(2) Uani 1 1 d .
C1 C 0.39494(12) 0.71525(4) 0.78229(8) 0.0261(3) Uani 1 1 d .
C2 C 0.34890(13) 0.75941(4) 0.75232(9) 0.0315(3) Uani 1 1 d .
H2A H 0.265255 0.764588 0.768689 0.038 Uiso 1 1 calc R
H2B H 0.338148 0.761822 0.685804 0.038 Uiso 1 1 calc R
C3 C 0.44717(14) 0.79237(4) 0.79896(9) 0.0344(3) Uani 1 1 d .
H3A H 0.459613 0.788993 0.865368 0.041 Uiso 1 1 calc R
H3B H 0.530038 0.787162 0.781410 0.041 Uiso 1 1 calc R
C4 C 0.40581(15) 0.83757(4) 0.77404(11) 0.0404(3) Uani 1 1 d .
H4A H 0.383472 0.840188 0.707365 0.049 Uiso 1 1 calc R
H4B H 0.328596 0.843955 0.798234 0.049 Uiso 1 1 calc R
C5 C 0.51051(19) 0.86937(5) 0.81148(15) 0.0603(5) Uani 1 1 d .
H5A H 0.586311 0.863777 0.786248 0.090 Uiso 1 1 calc GR
H5B H 0.532315 0.867192 0.877542 0.090 Uiso 1 1 calc GR
H5C H 0.479371 0.897333 0.794415 0.090 Uiso 1 1 calc GR
C6 C 0.23731(14) 0.70703(4) 0.88102(10) 0.0361(3) Uani 1 1 d .
H6 H 0.239489 0.737793 0.888406 0.043 Uiso 1 1 calc R
C7 C 0.11563(15) 0.69514(5) 0.81063(13) 0.0495(4) Uani 1 1 d .
H7A H 0.119066 0.707897 0.752237 0.074 Uiso 1 1 calc GR
H7B H 0.040032 0.705054 0.831560 0.074 Uiso 1 1 calc GR
H7C H 0.111232 0.664999 0.803801 0.074 Uiso 1 1 calc GR
C8 C 0.23339(18) 0.68697(6) 0.97386(12) 0.0529(4) Uani 1 1 d .
H8A H 0.235535 0.656788 0.968292 0.079 Uiso 1 1 calc GR
H8B H 0.154958 0.695247 0.993187 0.079 Uiso 1 1 calc GR
H8C H 0.307203 0.696217 1.018741 0.079 Uiso 1 1 calc GR
C9 C 0.52527(15) 0.71137(4) 0.66446(9) 0.0370(3) Uani 1 1 d .
H9 H 0.524053 0.742305 0.665749 0.044 Uiso 1 1 calc R
C10 C 0.4300(2) 0.69650(6) 0.57898(10) 0.0564(5) Uani 1 1 d .
H10A H 0.432044 0.666242 0.575655 0.085 Uiso 1 1 calc GR
H10B H 0.453916 0.708297 0.524886 0.085 Uiso 1 1 calc GR
H10C H 0.343844 0.705600 0.582466 0.085 Uiso 1 1 calc GR
C11 C 0.66252(18) 0.69697(6) 0.66099(13) 0.0563(5) Uani 1 1 d .
H11A H 0.722038 0.707795 0.713718 0.084 Uiso 1 1 calc GR
H11B H 0.686170 0.707354 0.605565 0.084 Uiso 1 1 calc GR
H11C H 0.665937 0.666671 0.661488 0.084 Uiso 1 1 calc GR
C12 C 0.55810(13) 0.60800(4) 0.98747(8) 0.0294(3) Uani 1 1 d .
C13 C 0.61794(13) 0.58461(4) 0.92525(8) 0.0287(3) Uani 1 1 d .
C14 C 0.70137(12) 0.61225(4) 0.88870(9) 0.0312(3) Uani 1 1 d .
C15 C 0.69078(13) 0.65273(4) 0.92710(9) 0.0328(3) Uani 1 1 d .
C16 C 0.60375(13) 0.64995(4) 0.98846(9) 0.0312(3) Uani 1 1 d .
C17 C 0.46795(16) 0.59014(5) 1.04521(10) 0.0430(4) Uani 1 1 d .
H17A H 0.408549 0.611674 1.056340 0.065 Uiso 1 1 calc GR
H17B H 0.517751 0.580382 1.103043 0.065 Uiso 1 1 calc GR
H17C H 0.420043 0.566971 1.013085 0.065 Uiso 1 1 calc GR
C18 C 0.59972(16) 0.53821(4) 0.90473(10) 0.0425(3) Uani 1 1 d .
H18A H 0.519685 0.528919 0.920238 0.064 Uiso 1 1 calc GR
H18B H 0.670871 0.522737 0.940610 0.064 Uiso 1 1 calc GR
H18C H 0.596991 0.533377 0.840247 0.064 Uiso 1 1 calc GR
C19 C 0.79246(14) 0.59978(6) 0.82674(11) 0.0465(4) Uani 1 1 d .
H19A H 0.757174 0.576040 0.789687 0.070 Uiso 1 1 calc GR
H19B H 0.875311 0.592276 0.863635 0.070 Uiso 1 1 calc GR
H19C H 0.803109 0.623063 0.787297 0.070 Uiso 1 1 calc GR
C20 C 0.76553(16) 0.69204(5) 0.91326(13) 0.0529(4) Uani 1 1 d .
H20A H 0.828346 0.685459 0.876219 0.079 Uiso 1 1 calc GR
H20B H 0.809312 0.702608 0.972151 0.079 Uiso 1 1 calc GR
H20C H 0.706535 0.713092 0.882610 0.079 Uiso 1 1 calc GR
C21 C 0.58014(17) 0.68517(5) 1.05182(11) 0.0478(4) Uani 1 1 d .
H21A H 0.547892 0.709534 1.015805 0.072 Uiso 1 1 calc GR
H21B H 0.660145 0.692171 1.092996 0.072 Uiso 1 1 calc GR
H21C H 0.517338 0.676214 1.087004 0.072 Uiso 1 1 calc GR
K1 K 1.02342(3) 0.40657(2) 0.66140(2) 0.02934(7) Uani 1 1 d .
O1 O 0.77552(9) 0.43117(3) 0.69088(6) 0.0338(2) Uani 1 1 d .
O2 O 0.82557(10) 0.42295(3) 0.50719(7) 0.0400(2) Uani 1 1 d .
O3 O 1.06807(10) 0.32082(3) 0.61172(7) 0.0430(2) Uani 1 1 d .
O4 O 1.06647(10) 0.34234(3) 0.79816(7) 0.0414(2) Uani 1 1 d .
O5 O 1.23114(10) 0.44243(3) 0.59380(7) 0.0413(2) Uani 1 1 d .
O6 O 1.17109(10) 0.47003(3) 0.76290(7) 0.0453(3) Uani 1 1 d .
N9 N 1.06221(12) 0.38448(4) 0.46710(8) 0.0391(3) Uani 1 1 d .
N10 N 0.98368(12) 0.42653(4) 0.85491(8) 0.0407(3) Uani 1 1 d .
C22 C 1.05597(17) 0.46541(6) 0.88646(12) 0.0535(4) Uani 1 1 d .
H22A H 1.067037 0.467276 0.953075 0.064 Uiso 1 1 calc R
H22B H 1.004807 0.489548 0.860149 0.064 Uiso 1 1 calc R
C23 C 1.18726(16) 0.46774(6) 0.86079(11) 0.0531(4) Uani 1 1 d .
H23A H 1.233537 0.492497 0.888708 0.064 Uiso 1 1 calc R
H23B H 1.237864 0.442940 0.883521 0.064 Uiso 1 1 calc R
C24 C 1.28952(16) 0.48017(6) 0.73507(13) 0.0523(4) Uani 1 1 d .
H24A H 1.354166 0.458715 0.757214 0.063 Uiso 1 1 calc R
H24B H 1.321928 0.507046 0.761635 0.063 Uiso 1 1 calc R
C25 C 1.26734(17) 0.48262(5) 0.63283(13) 0.0517(4) Uani 1 1 d .
H25A H 1.199111 0.502916 0.610523 0.062 Uiso 1 1 calc R
H25B H 1.346100 0.492096 0.614122 0.062 Uiso 1 1 calc R
C26 C 1.22218(17) 0.44342(6) 0.49671(11) 0.0510(4) Uani 1 1 d .
H26A H 1.304019 0.452928 0.482829 0.061 Uiso 1 1 calc R
H26B H 1.154898 0.463134 0.469013 0.061 Uiso 1 1 calc R
C27 C 1.19067(17) 0.40025(6) 0.45725(11) 0.0497(4) Uani 1 1 d .
H27A H 1.194336 0.400761 0.392195 0.060 Uiso 1 1 calc R
H27B H 1.256627 0.380671 0.487562 0.060 Uiso 1 1 calc R
C28 C 0.95953(16) 0.40548(6) 0.39965(10) 0.0487(4) Uani 1 1 d .
H28A H 0.957561 0.393319 0.339148 0.058 Uiso 1 1 calc R
H28B H 0.981036 0.435169 0.396581 0.058 Uiso 1 1 calc R
C29 C 0.82696(16) 0.40168(6) 0.42228(10) 0.0481(4) Uani 1 1 d .
H29A H 0.762705 0.414097 0.373211 0.058 Uiso 1 1 calc R
H29B H 0.805310 0.372130 0.427702 0.058 Uiso 1 1 calc R
C30 C 0.69950(14) 0.42225(5) 0.52923(10) 0.0443(4) Uani 1 1 d .
H30A H 0.676970 0.393559 0.542892 0.053 Uiso 1 1 calc R
H30B H 0.635688 0.432226 0.476884 0.053 Uiso 1 1 calc R
C31 C 0.69818(14) 0.44980(5) 0.61073(10) 0.0398(3) Uani 1 1 d .
H31A H 0.732300 0.477460 0.600371 0.048 Uiso 1 1 calc R
H31B H 0.609649 0.453261 0.619551 0.048 Uiso 1 1 calc R
C32 C 0.77422(15) 0.45622(5) 0.77061(11) 0.0433(4) Uani 1 1 d .
H32A H 0.685290 0.461804 0.776272 0.052 Uiso 1 1 calc R
H32B H 0.816854 0.483028 0.765352 0.052 Uiso 1 1 calc R
C33 C 0.84426(15) 0.43272(6) 0.85425(10) 0.0474(4) Uani 1 1 d .
H33A H 0.835164 0.448222 0.909215 0.057 Uiso 1 1 calc R
H33B H 0.803557 0.405347 0.856588 0.057 Uiso 1 1 calc R
C34 C 1.03358(17) 0.39081(6) 0.91546(10) 0.0526(4) Uani 1 1 d .
H34A H 0.999159 0.392701 0.971566 0.063 Uiso 1 1 calc R
H34B H 1.127467 0.392981 0.932566 0.063 Uiso 1 1 calc R
C35 C 0.99871(17) 0.34861(6) 0.87164(11) 0.0499(4) Uani 1 1 d .
H35A H 1.021696 0.326489 0.917365 0.060 Uiso 1 1 calc R
H35B H 0.905746 0.347252 0.847950 0.060 Uiso 1 1 calc R
C36 C 1.05059(18) 0.30082(5) 0.76295(13) 0.0485(4) Uani 1 1 d .
C37 C 1.12528(16) 0.29563(5) 0.68838(12) 0.0476(4) Uani 1 1 d .
H37A H 1.214793 0.304200 0.710425 0.057 Uiso 1 1 calc R
H37B H 1.124777 0.266210 0.670059 0.057 Uiso 1 1 calc R
C38 C 1.12735(17) 0.31397(5) 0.53437(12) 0.0503(4) Uani 1 1 d .
H38A H 1.125112 0.284146 0.519183 0.060 Uiso 1 1 calc R
H38B H 1.217471 0.322934 0.548961 0.060 Uiso 1 1 calc R
C39 C 1.05510(17) 0.33876(5) 0.45366(11) 0.0497(4) Uani 1 1 d .
H39A H 1.090018 0.331741 0.399507 0.060 Uiso 1 1 calc R
H39B H 0.964527 0.330251 0.441680 0.060 Uiso 1 1 calc R
H36A H 0.9586(18) 0.2964(5) 0.7375(12) 0.051(5) Uiso 1 1 d .
H36B H 1.0823(19) 0.2803(6) 0.8127(14) 0.066(6) Uiso 1 1 d .

loop_
_atom_site_aniso_label
_atom_site_aniso_U_11
_atom_site_aniso_U_22
_atom_site_aniso_U_33
_atom_site_aniso_U_23
_atom_site_aniso_U_13
_atom_site_aniso_U_12
Sc1 0.02479(12) 0.02180(12) 0.02106(12) 0.00042(8) 0.00561(9) 0.00131(9)
N1 0.0427(7) 0.0362(7) 0.0277(6) -0.0058(5) 0.0039(5) 0.0092(5)
N2 0.0264(6) 0.0329(6) 0.0256(5) -0.0019(5) 0.0040(4) 0.0003(4)
N3 0.0523(8) 0.0385(7) 0.0525(8) -0.0151(6) 0.0052(6) 0.0105(6)
N4 0.0355(7) 0.0372(6) 0.0448(7) 0.0008(5) 0.0082(6) -0.0073(5)
N5 0.0352(7) 0.0334(6) 0.0483(7) 0.0009(5) 0.0060(6) -0.0014(5)
N6 0.0529(10) 0.0735(11) 0.0993(14) 0.0024(10) 0.0359(9) -0.0155(8)
N7 0.0305(6) 0.0277(5) 0.0295(5) 0.0029(4) 0.0137(4) 0.0043(4)
N8 0.0358(6) 0.0262(5) 0.0273(5) 0.0035(4) 0.0147(5) 0.0029(4)
C1 0.0278(6) 0.0249(6) 0.0254(6) 0.0007(5) 0.0051(5) 0.0008(5)
C2 0.0341(7) 0.0277(7) 0.0340(7) 0.0047(5) 0.0098(6) 0.0054(5)
C3 0.0412(8) 0.0307(7) 0.0318(7) 0.0004(5) 0.0086(6) 0.0030(6)
C4 0.0474(9) 0.0290(7) 0.0473(8) -0.0007(6) 0.0149(7) 0.0041(6)
C5 0.0584(11) 0.0347(9) 0.0894(14) -0.0095(9) 0.0188(10) -0.0033(8)
C6 0.0369(8) 0.0308(7) 0.0464(8) 0.0002(6) 0.0224(6) 0.0055(6)
C7 0.0331(8) 0.0468(9) 0.0714(11) 0.0084(8) 0.0174(8) 0.0051(7)
C8 0.0585(10) 0.0582(10) 0.0530(10) 0.0036(8) 0.0376(8) 0.0047(8)
C9 0.0560(9) 0.0299(7) 0.0318(7) 0.0035(5) 0.0246(7) 0.0003(6)
C10 0.0906(14) 0.0523(10) 0.0290(8) 0.0031(7) 0.0179(8) -0.0040(9)
C11 0.0649(11) 0.0566(10) 0.0609(11) 0.0058(8) 0.0452(9) 0.0033(8)
C12 0.0351(7) 0.0315(7) 0.0204(6) 0.0022(5) 0.0026(5) 0.0026(5)
C13 0.0331(7) 0.0275(6) 0.0230(6) 0.0006(5) -0.0002(5) 0.0051(5)
C14 0.0255(6) 0.0401(7) 0.0262(6) 0.0002(5) 0.0009(5) 0.0049(5)
C15 0.0291(7) 0.0341(7) 0.0321(7) 0.0008(5) -0.0017(5) -0.0041(5)
C16 0.0356(7) 0.0298(7) 0.0253(6) -0.0037(5) -0.0006(5) 0.0026(5)
C17 0.0523(9) 0.0487(9) 0.0301(7) 0.0093(6) 0.0131(7) 0.0011(7)
C18 0.0596(10) 0.0281(7) 0.0354(8) -0.0003(6) -0.0012(7) 0.0073(6)
C19 0.0309(8) 0.0687(11) 0.0403(8) -0.0024(7) 0.0080(6) 0.0107(7)
C20 0.0427(9) 0.0503(10) 0.0606(11) 0.0040(8) -0.0020(8) -0.0196(7)
C21 0.0588(10) 0.0418(9) 0.0396(8) -0.0157(7) 0.0019(7) 0.0049(7)
K1 0.03034(15) 0.02945(15) 0.02804(14) -0.00061(11) 0.00531(11) 0.00129(11)
O1 0.0364(5) 0.0328(5) 0.0316(5) 0.0001(4) 0.0055(4) 0.0096(4)
O2 0.0351(5) 0.0539(6) 0.0293(5) -0.0010(4) 0.0020(4) 0.0051(4)
O3 0.0477(6) 0.0342(5) 0.0494(6) -0.0004(4) 0.0151(5) 0.0098(4)
O4 0.0440(6) 0.0405(6) 0.0423(6) 0.0085(4) 0.0149(5) 0.0002(4)
O5 0.0455(6) 0.0371(5) 0.0439(6) 0.0035(4) 0.0148(5) -0.0045(4)
O6 0.0359(6) 0.0510(6) 0.0466(6) -0.0149(5) 0.0022(5) -0.0057(5)
N9 0.0411(7) 0.0455(7) 0.0312(6) -0.0027(5) 0.0087(5) 0.0074(5)
N10 0.0390(7) 0.0534(8) 0.0288(6) -0.0070(5) 0.0043(5) 0.0062(6)
C22 0.0536(10) 0.0642(11) 0.0403(9) -0.0241(8) 0.0037(7) 0.0022(8)
C23 0.0465(9) 0.0606(11) 0.0463(9) -0.0205(8) -0.0048(7) -0.0018(8)
C24 0.0371(8) 0.0483(9) 0.0689(11) -0.0113(8) 0.0044(8) -0.0100(7)
C25 0.0450(9) 0.0401(9) 0.0702(11) 0.0030(8) 0.0119(8) -0.0123(7)
C26 0.0511(10) 0.0604(10) 0.0462(9) 0.0143(8) 0.0207(8) -0.0026(8)
C27 0.0507(9) 0.0664(11) 0.0375(8) 0.0009(7) 0.0221(7) 0.0051(8)
C28 0.0567(10) 0.0635(11) 0.0256(7) -0.0005(7) 0.0077(7) 0.0100(8)
C29 0.0461(9) 0.0615(10) 0.0326(8) -0.0073(7) -0.0024(7) 0.0077(8)
C30 0.0330(8) 0.0612(10) 0.0358(8) 0.0060(7) -0.0003(6) 0.0046(7)
C31 0.0364(8) 0.0409(8) 0.0425(8) 0.0116(6) 0.0085(6) 0.0130(6)
C32 0.0395(8) 0.0464(9) 0.0449(8) -0.0109(7) 0.0108(7) 0.0097(7)
C33 0.0447(9) 0.0673(11) 0.0325(8) -0.0094(7) 0.0133(7) 0.0075(8)
C34 0.0522(10) 0.0786(12) 0.0271(7) 0.0053(7) 0.0077(7) 0.0138(9)
C35 0.0515(10) 0.0632(11) 0.0390(8) 0.0200(8) 0.0183(7) 0.0105(8)
C36 0.0507(10) 0.0337(8) 0.0634(11) 0.0130(7) 0.0170(8) 0.0004(7)
C37 0.0498(9) 0.0304(7) 0.0645(10) 0.0065(7) 0.0158(8) 0.0078(7)
C38 0.0577(10) 0.0407(9) 0.0563(10) -0.0097(7) 0.0208(8) 0.0124(7)
C39 0.0558(10) 0.0517(10) 0.0429(9) -0.0171(7) 0.0131(7) 0.0067(8)

loop_
_atom_type_symbol
_atom_type_description
_atom_type_scat_dispersion_real
_atom_type_scat_dispersion_imag
_atom_type_scat_source
C C 0.0033 0.0016 'International Tables Vol C Tables 4.2.6.8 and 6.1.1.4'
H H 0.0000 0.0000 'International Tables Vol C Tables 4.2.6.8 and 6.1.1.4'
K K 0.2009 0.2494 'International Tables Vol C Tables 4.2.6.8 and 6.1.1.4'
N N 0.0061 0.0033 'International Tables Vol C Tables 4.2.6.8 and 6.1.1.4'
O O 0.0106 0.0060 'International Tables Vol C Tables 4.2.6.8 and 6.1.1.4'
Sc Sc 0.2519 0.3716 'International Tables Vol C Tables 4.2.6.8 and 6.1.1.4'

loop_
_geom_angle_atom_site_label_1
_geom_angle_atom_site_label_2
_geom_angle_atom_site_label_3
_geom_angle
N1 Sc1 N7 132.08(4)
N1 Sc1 N8 85.76(4)
N1 Sc1 C1 108.76(4)
N1 Sc1 C12 122.09(4)
N1 Sc1 C13 89.96(4)
N1 Sc1 C14 82.98(4)
N1 Sc1 C15 109.46(5)
N1 Sc1 C16 137.05(4)
N4 Sc1 N1 86.78(5)
N4 Sc1 N7 89.85(4)
N4 Sc1 N8 128.18(5)
N4 Sc1 C1 109.24(4)
N4 Sc1 C12 86.79(5)
N4 Sc1 C13 91.59(5)
N4 Sc1 C14 123.01(5)
N4 Sc1 C15 140.74(5)
N4 Sc1 C16 113.79(5)
N7 Sc1 C1 30.06(4)
N7 Sc1 C12 105.38(4)
N7 Sc1 C13 137.93(4)
N7 Sc1 C14 135.66(4)
N7 Sc1 C15 102.95(4)
N7 Sc1 C16 87.22(4)
N8 Sc1 N7 59.86(4)
N8 Sc1 C1 29.94(4)
N8 Sc1 C12 138.51(4)
N8 Sc1 C13 139.53(4)
N8 Sc1 C14 106.76(4)
N8 Sc1 C15 89.48(4)
N8 Sc1 C16 106.08(4)
C12 Sc1 C1 127.56(4)
C12 Sc1 C16 32.47(4)
C13 Sc1 C1 152.28(4)
C13 Sc1 C12 32.88(4)
C13 Sc1 C14 32.90(4)
C13 Sc1 C15 54.33(4)
C13 Sc1 C16 54.12(4)
C14 Sc1 C1 127.16(4)
C14 Sc1 C12 54.37(4)
C14 Sc1 C16 54.09(4)
C15 Sc1 C1 99.19(4)
C15 Sc1 C12 54.12(4)
C15 Sc1 C14 32.74(4)
C15 Sc1 C16 32.56(4)
C16 Sc1 C1 99.61(4)
N2 N1 Sc1 142.56(10)
N3 N2 N1 178.12(14)
N5 N4 Sc1 151.21(11)
N6 N5 N4 179.07(18)
C1 N7 Sc1 92.43(7)
C1 N7 C6 120.23(11)
C6 N7 Sc1 142.98(8)
C1 N8 Sc1 93.51(7)
C1 N8 C9 120.13(11)
C9 N8 Sc1 142.29(8)
N7 C1 Sc1 57.52(6)
N7 C1 C2 123.83(11)
N8 C1 Sc1 56.56(6)
N8 C1 N7 113.70(11)
N8 C1 C2 122.30(11)
C2 C1 Sc1 177.74(9)
C1 C2 H2A 109.6
C1 C2 H2B 109.6
C1 C2 C3 110.48(11)
H2A C2 H2B 108.1
C3 C2 H2A 109.6
C3 C2 H2B 109.6
C2 C3 H3A 108.9
C2 C3 H3B 108.9
H3A C3 H3B 107.7
C4 C3 C2 113.48(12)
C4 C3 H3A 108.9
C4 C3 H3B 108.9
C3 C4 H4A 109.0
C3 C4 H4B 109.0
H4A C4 H4B 107.8
C5 C4 C3 112.75(14)
C5 C4 H4A 109.0
C5 C4 H4B 109.0
C4 C5 H5A 109.5
C4 C5 H5B 109.5
C4 C5 H5C 109.5
H5A C5 H5B 109.5
H5A C5 H5C 109.5
H5B C5 H5C 109.5
N7 C6 H6 108.6
N7 C6 C7 110.52(12)
N7 C6 C8 110.37(12)
C7 C6 H6 108.6
C8 C6 H6 108.6
C8 C6 C7 110.08(13)
C6 C7 H7A 109.5
C6 C7 H7B 109.5
C6 C7 H7C 109.5
H7A C7 H7B 109.5
H7A C7 H7C 109.5
H7B C7 H7C 109.5
C6 C8 H8A 109.5
C6 C8 H8B 109.5
C6 C8 H8C 109.5
H8A C8 H8B 109.5
H8A C8 H8C 109.5
H8B C8 H8C 109.5
N8 C9 H9 108.4
N8 C9 C10 110.73(12)
N8 C9 C11 110.24(12)
C10 C9 H9 108.4
C10 C9 C11 110.48(13)
C11 C9 H9 108.4
C9 C10 H10A 109.5
C9 C10 H10B 109.5
C9 C10 H10C 109.5
H10A C10 H10B 109.5
H10A C10 H10C 109.5
H10B C10 H10C 109.5
C9 C11 H11A 109.5
C9 C11 H11B 109.5
C9 C11 H11C 109.5
H11A C11 H11B 109.5
H11A C11 H11C 109.5
H11B C11 H11C 109.5
C13 C12 Sc1 72.76(7)
C13 C12 C17 125.45(12)
C16 C12 Sc1 74.06(7)
C16 C12 C13 107.72(11)
C16 C12 C17 126.75(12)
C17 C12 Sc1 121.37(9)
C12 C13 Sc1 74.37(7)
C12 C13 C18 125.78(13)
C14 C13 Sc1 73.99(7)
C14 C13 C12 108.10(11)
C14 C13 C18 126.08(12)
C18 C13 Sc1 119.44(9)
C13 C14 Sc1 73.11(7)
C13 C14 C19 125.86(13)
C15 C14 Sc1 73.57(7)
C15 C14 C13 107.60(11)
C15 C14 C19 126.36(13)
C19 C14 Sc1 122.81(9)
C14 C15 Sc1 73.69(7)
C14 C15 C20 127.54(14)
C16 C15 Sc1 74.44(7)
C16 C15 C14 108.28(12)
C16 C15 C20 124.01(13)
C20 C15 Sc1 121.67(10)
C12 C16 Sc1 73.48(7)
C12 C16 C15 108.28(11)
C12 C16 C21 127.23(13)
C15 C16 Sc1 73.00(7)
C15 C16 C21 124.05(13)
C21 C16 Sc1 125.36(10)
C12 C17 H17A 109.5
C12 C17 H17B 109.5
C12 C17 H17C 109.5
H17A C17 H17B 109.5
H17A C17 H17C 109.5
H17B C17 H17C 109.5
C13 C18 H18A 109.5
C13 C18 H18B 109.5
C13 C18 H18C 109.5
H18A C18 H18B 109.5
H18A C18 H18C 109.5
H18B C18 H18C 109.5
C14 C19 H19A 109.5
C14 C19 H19B 109.5
C14 C19 H19C 109.5
H19A C19 H19B 109.5
H19A C19 H19C 109.5
H19B C19 H19C 109.5
C15 C20 H20A 109.5
C15 C20 H20B 109.5
C15 C20 H20C 109.5
H20A C20 H20B 109.5
H20A C20 H20C 109.5
H20B C20 H20C 109.5
C16 C21 H21A 109.5
C16 C21 H21B 109.5
C16 C21 H21C 109.5
H21A C21 H21B 109.5
H21A C21 H21C 109.5
H21B C21 H21C 109.5
O1 K1 O3 120.03(3)
O1 K1 O4 96.23(3)
O1 K1 N9 120.33(3)
O1 K1 N10 59.70(3)
O2 K1 O1 61.34(3)
O2 K1 O3 95.68(3)
O2 K1 O4 134.18(3)
O2 K1 O5 97.91(3)
O2 K1 N9 59.73(3)
O2 K1 N10 120.50(3)
O3 K1 N9 59.05(3)
O3 K1 N10 119.78(3)
O4 K1 O3 59.63(3)
O4 K1 N9 118.17(3)
O4 K1 N10 60.73(3)
O5 K1 O1 138.14(3)
O5 K1 O3 96.51(3)
O5 K1 O4 121.14(3)
O5 K1 N9 60.11(3)
O5 K1 N10 120.79(3)
O6 K1 O1 98.55(3)
O6 K1 O2 123.09(3)
O6 K1 O3 135.79(3)
O6 K1 O4 98.08(3)
O6 K1 O5 60.82(3)
O6 K1 N9 120.42(3)
O6 K1 N10 60.60(3)
N10 K1 N9 178.78(4)
C31 O1 K1 112.04(8)
C32 O1 K1 116.18(8)
C32 O1 C31 111.12(11)
C29 O2 K1 119.41(8)
C30 O2 K1 112.47(8)
C30 O2 C29 111.48(12)
C37 O3 K1 113.06(9)
C37 O3 C38 111.91(11)
C38 O3 K1 117.94(9)
C35 O4 K1 114.18(8)
C36 O4 K1 114.48(9)
C36 O4 C35 111.74(12)
C25 O5 K1 112.45(9)
C25 O5 C26 110.50(12)
C26 O5 K1 117.89(9)
C23 O6 K1 116.82(9)
C24 O6 K1 115.59(9)
C24 O6 C23 111.76(12)
C27 N9 K1 108.11(9)
C27 N9 C28 109.96(13)
C28 N9 K1 108.41(8)
C39 N9 K1 109.96(9)
C39 N9 C27 110.21(12)
C39 N9 C28 110.14(13)
C22 N10 K1 108.27(9)
C22 N10 C33 109.83(13)
C33 N10 K1 110.08(8)
C34 N10 K1 108.28(9)
C34 N10 C22 110.56(13)
C34 N10 C33 109.80(13)
N10 C22 H22A 108.8
N10 C22 H22B 108.8
N10 C22 C23 113.71(13)
H22A C22 H22B 107.7
C23 C22 H22A 108.8
C23 C22 H22B 108.8
O6 C23 C22 109.20(13)
O6 C23 H23A 109.8
O6 C23 H23B 109.8
C22 C23 H23A 109.8
C22 C23 H23B 109.8
H23A C23 H23B 108.3
O6 C24 H24A 109.7
O6 C24 H24B 109.7
O6 C24 C25 109.70(13)
H24A C24 H24B 108.2
C25 C24 H24A 109.7
C25 C24 H24B 109.7
O5 C25 C24 110.03(13)
O5 C25 H25A 109.7
O5 C25 H25B 109.7
C24 C25 H25A 109.7
C24 C25 H25B 109.7
H25A C25 H25B 108.2
O5 C26 H26A 109.7
O5 C26 H26B 109.7
O5 C26 C27 109.80(13)
H26A C26 H26B 108.2
C27 C26 H26A 109.7
C27 C26 H26B 109.7
N9 C27 C26 114.00(13)
N9 C27 H27A 108.8
N9 C27 H27B 108.8
C26 C27 H27A 108.8
C26 C27 H27B 108.8
H27A C27 H27B 107.6
N9 C28 H28A 108.9
N9 C28 H28B 108.9
N9 C28 C29 113.55(13)
H28A C28 H28B 107.7
C29 C28 H28A 108.9
C29 C28 H28B 108.9
O2 C29 C28 109.31(13)
O2 C29 H29A 109.8
O2 C29 H29B 109.8
C28 C29 H29A 109.8
C28 C29 H29B 109.8
H29A C29 H29B 108.3
O2 C30 H30A 109.8
O2 C30 H30B 109.8
O2 C30 C31 109.52(13)
H30A C30 H30B 108.2
C31 C30 H30A 109.8
C31 C30 H30B 109.8
O1 C31 C30 109.56(11)
O1 C31 H31A 109.8
O1 C31 H31B 109.8
C30 C31 H31A 109.8
C30 C31 H31B 109.8
H31A C31 H31B 108.2
O1 C32 H32A 109.9
O1 C32 H32B 109.9
O1 C32 C33 108.75(12)
H32A C32 H32B 108.3
C33 C32 H32A 109.9
C33 C32 H32B 109.9
N10 C33 C32 113.18(13)
N10 C33 H33A 108.9
N10 C33 H33B 108.9
C32 C33 H33A 108.9
C32 C33 H33B 108.9
H33A C33 H33B 107.8
N10 C34 H34A 108.9
N10 C34 H34B 108.9
N10 C34 C35 113.30(13)
H34A C34 H34B 107.7
C35 C34 H34A 108.9
C35 C34 H34B 108.9
O4 C35 C34 109.73(13)
O4 C35 H35A 109.7
O4 C35 H35B 109.7
C34 C35 H35A 109.7
C34 C35 H35B 109.7
H35A C35 H35B 108.2
O4 C36 C37 109.62(13)
O4 C36 H36A 108.1(10)
O4 C36 H36B 109.9(11)
C37 C36 H36A 109.1(10)
C37 C36 H36B 109.3(11)
H36A C36 H36B 110.8(15)
O3 C37 C36 109.22(13)
O3 C37 H37A 109.8
O3 C37 H37B 109.8
C36 C37 H37A 109.8
C36 C37 H37B 109.8
H37A C37 H37B 108.3
O3 C38 H38A 109.9
O3 C38 H38B 109.9
O3 C38 C39 109.04(12)
H38A C38 H38B 108.3
C39 C38 H38A 109.9
C39 C38 H38B 109.9
N9 C39 C38 113.94(13)
N9 C39 H39A 108.8
N9 C39 H39B 108.8
C38 C39 H39A 108.8
C38 C39 H39B 108.8
H39A C39 H39B 107.7

loop_
_geom_bond_atom_site_label_1
_geom_bond_atom_site_label_2
_geom_bond_distance
Sc1 N1 2.1660(11)
Sc1 N4 2.1449(12)
Sc1 N7 2.2454(10)
Sc1 N8 2.2234(10)
Sc1 C1 2.6595(12)
Sc1 C12 2.5202(12)
Sc1 C13 2.4994(12)
Sc1 C14 2.5108(13)
Sc1 C15 2.5093(13)
Sc1 C16 2.5277(13)
N1 N2 1.1729(15)
N2 N3 1.1586(16)
N4 N5 1.1721(17)
N5 N6 1.1597(19)
N7 C1 1.3334(16)
N7 C6 1.4660(16)
N8 C1 1.3297(16)
N8 C9 1.4644(15)
C1 C2 1.5166(17)
C2 H2A 0.9700
C2 H2B 0.9700
C2 C3 1.5314(19)
C3 H3A 0.9700
C3 H3B 0.9700
C3 C4 1.5197(19)
C4 H4A 0.9700
C4 H4B 0.9700
C4 C5 1.512(2)
C5 H5A 0.9600
C5 H5B 0.9600
C5 H5C 0.9600
C6 H6 0.9800
C6 C7 1.525(2)
C6 C8 1.520(2)
C7 H7A 0.9600
C7 H7B 0.9600
C7 H7C 0.9600
C8 H8A 0.9600
C8 H8B 0.9600
C8 H8C 0.9600
C9 H9 0.9800
C9 C10 1.522(2)
C9 C11 1.522(2)
C10 H10A 0.9600
C10 H10B 0.9600
C10 H10C 0.9600
C11 H11A 0.9600
C11 H11B 0.9600
C11 H11C 0.9600
C12 C13 1.4207(18)
C12 C16 1.4112(19)
C12 C17 1.5049(19)
C13 C14 1.4188(19)
C13 C18 1.5047(18)
C14 C15 1.4149(19)
C14 C19 1.5024(19)
C15 C16 1.4121(19)
C15 C20 1.507(2)
C16 C21 1.5081(19)
C17 H17A 0.9600
C17 H17B 0.9600
C17 H17C 0.9600
C18 H18A 0.9600
C18 H18B 0.9600
C18 H18C 0.9600
C19 H19A 0.9600
C19 H19B 0.9600
C19 H19C 0.9600
C20 H20A 0.9600
C20 H20B 0.9600
C20 H20C 0.9600
C21 H21A 0.9600
C21 H21B 0.9600
C21 H21C 0.9600
K1 O1 2.8318(10)
K1 O2 2.8095(10)
K1 O3 2.8757(10)
K1 O4 2.8397(10)
K1 O5 2.8123(10)
K1 O6 2.7868(10)
K1 N9 3.0604(12)
K1 N10 3.0376(12)
O1 C31 1.4239(16)
O1 C32 1.4227(17)
O2 C29 1.4269(18)
O2 C30 1.4245(18)
O3 C37 1.4175(19)
O3 C38 1.4226(18)
O4 C35 1.4254(18)
O4 C36 1.412(2)
O5 C25 1.4175(19)
O5 C26 1.4194(19)
O6 C23 1.425(2)
O6 C24 1.422(2)
N9 C27 1.472(2)
N9 C28 1.473(2)
N9 C39 1.461(2)
N10 C22 1.472(2)
N10 C33 1.475(2)
N10 C34 1.472(2)
C22 H22A 0.9700
C22 H22B 0.9700
C22 C23 1.502(2)
C23 H23A 0.9700
C23 H23B 0.9700
C24 H24A 0.9700
C24 H24B 0.9700
C24 C25 1.484(3)
C25 H25A 0.9700
C25 H25B 0.9700
C26 H26A 0.9700
C26 H26B 0.9700
C26 C27 1.497(2)
C27 H27A 0.9700
C27 H27B 0.9700
C28 H28A 0.9700
C28 H28B 0.9700
C28 C29 1.499(2)
C29 H29A 0.9700
C29 H29B 0.9700
C30 H30A 0.9700
C30 H30B 0.9700
C30 C31 1.490(2)
C31 H31A 0.9700
C31 H31B 0.9700
C32 H32A 0.9700
C32 H32B 0.9700
C32 C33 1.504(2)
C33 H33A 0.9700
C33 H33B 0.9700
C34 H34A 0.9700
C34 H34B 0.9700
C34 C35 1.498(3)
C35 H35A 0.9700
C35 H35B 0.9700
C36 C37 1.483(2)
C36 H36A 0.975(18)
C36 H36B 0.99(2)
C37 H37A 0.9700
C37 H37B 0.9700
C38 H38A 0.9700
C38 H38B 0.9700
C38 C39 1.501(2)
C39 H39A 0.9700
C39 H39B 0.9700
